data_1563677
loop_
_publ_author_name
'Clark, Joshua L.'
'Taylor, Alaric'
'Geddis, Ailsa'
'Neyyappadath, Rifahath M.'
'Piscelli, Bruno A.'
'Yu, Cihang'
'Cordes, David B.'
'Slawin, Alexandra M. Z.'
'Cormanich, Rodrigo A.'
'Guldin, Stefan'
'O'Hagan, David'

_publ_section_title
;
 Supramolecular packing of alkyl substituted Janus face all-cis
 2,3,4,5,6-pentafluorocyclohexyl motifs
;
_journal_name_full 'Chemical Science'
_journal_paper_doi 10.1039/D1SC02130C
_journal_year 2021
_chemical_absolute_configuration unk
_chemical_formula_moiety 'C19 H33 F5'
_chemical_formula_sum 'C19 H33 F5'
_chemical_formula_weight 356.46
_space_group_crystal_system monoclinic
_space_group_IT_number 4
_space_group_name_Hall 'P 2yb'
_space_group_name_H-M_alt 'P 1 21 1'
_atom_sites_solution_hydrogens geom
_atom_sites_solution_primary direct
_atom_sites_solution_secondary difmap
_audit_creation_date 2021-03-05
_audit_creation_method 'by CrystalStructure 4.3'
_audit_update_record
;
2021-03-08 deposited with the CCDC.	2021-06-23 downloaded from the CCDC.
;
_cell_angle_alpha 90.0000
_cell_angle_beta 95.117(3)
_cell_angle_gamma 90.0000
_cell_formula_units_Z 2
_cell_length_a 5.64684(18)
_cell_length_b 5.62268(14)
_cell_length_c 30.1035(11)
_cell_measurement_reflns_used 5218
_cell_measurement_temperature 173
_cell_measurement_theta_max 67.78
_cell_measurement_theta_min 4.40
_cell_volume 951.99(5)
_computing_cell_refinement 'CrysAlisPro 1.171.40.14a (Rigaku OD, 2018)'
_computing_data_collection 'CrysAlisPro 1.171.40.14a (Rigaku OD, 2018)'
_computing_data_reduction 'CrysAlisPro 1.171.40.14a (Rigaku OD, 2018)'
_computing_molecular_graphics 'CrystalStructure 4.3'
_computing_publication_material 'CrystalStructure 4.3 (Rigaku, 2018)'
_computing_structure_refinement 'SHELXL Version 2018/3 (Sheldrick, 2008)'
_computing_structure_solution 'SIR2004 (Burla, et al., 2005)'
_diffrn_ambient_temperature 173
_diffrn_detector_area_resol_mean 5.811
_diffrn_measured_fraction_theta_full 0.996
_diffrn_measured_fraction_theta_max 0.992
_diffrn_measurement_device_type 'Rigaku XtaLAB P100'
_diffrn_measurement_method \w
_diffrn_radiation_type 'Cu K\a'
_diffrn_radiation_wavelength 1.54184
_diffrn_reflns_av_R_equivalents 0.0361
_diffrn_reflns_av_unetI/netI 0.0317
_diffrn_reflns_Laue_measured_fraction_full 0.996
_diffrn_reflns_Laue_measured_fraction_max 0.992
_diffrn_reflns_limit_h_max 6
_diffrn_reflns_limit_h_min -6
_diffrn_reflns_limit_k_max 6
_diffrn_reflns_limit_k_min -6
_diffrn_reflns_limit_l_max 33
_diffrn_reflns_limit_l_min -36
_diffrn_reflns_number 12752
_diffrn_reflns_point_group_measured_fraction_full 0.976
_diffrn_reflns_point_group_measured_fraction_max 0.969
_diffrn_reflns_theta_full 67.684
_diffrn_reflns_theta_max 68.261
_diffrn_reflns_theta_min 2.948
_diffrn_standards_number 0
_exptl_absorpt_coefficient_mu 0.887
_exptl_absorpt_correction_T_max 0.991
_exptl_absorpt_correction_T_min 0.757
_exptl_absorpt_correction_type multi-scan
_exptl_absorpt_process_details
;
CrysAlisPro 1.171.40.14a (Rigaku Oxford Diffraction, 2018)
Empirical absorption correction using spherical harmonics,
 implemented in SCALE3 ABSPACK scaling algorithm.
;
_exptl_crystal_colour colourless
_exptl_crystal_density_diffrn 1.243
_exptl_crystal_density_method 'not measured'
_exptl_crystal_description plate
_exptl_crystal_F_000 384.00
_exptl_crystal_size_max 0.330
_exptl_crystal_size_mid 0.120
_exptl_crystal_size_min 0.010
_refine_diff_density_max 0.25
_refine_diff_density_min -0.20
_refine_ls_abs_structure_details
;
 Flack x determined using 1182 quotients [(I+)-(I-)]/[(I+)+(I-)]
 (Parsons, Flack and Wagner, Acta Cryst. B69 (2013) 249-259).
;
_refine_ls_abs_structure_Flack 0.14(8)
_refine_ls_extinction_method none
_refine_ls_goodness_of_fit_ref 1.091
_refine_ls_hydrogen_treatment constr
_refine_ls_number_parameters 218
_refine_ls_number_reflns 3392
_refine_ls_number_restraints 1
_refine_ls_R_factor_all 0.0476
_refine_ls_R_factor_gt 0.0427
_refine_ls_shift/su_max 0.000
_refine_ls_structure_factor_coef Fsqd
_refine_ls_weighting_details 'w = 1/[\s^2^(Fo^2^)+(0.0678P)^2^+0.1855P] where P=(Fo^2^+2Fc^2^)/3'
_refine_ls_weighting_scheme calc
_refine_ls_wR_factor_gt 0.1206
_refine_ls_wR_factor_ref 0.1233
_reflns_Friedel_coverage 0.760
_reflns_Friedel_fraction_full 0.950
_reflns_Friedel_fraction_max 0.940
_reflns_number_gt 3004
_reflns_number_total 3392
_reflns_threshold_expression F^2^>2.0\s(F^2^)
_cod_data_source_file d1sc02130c3.cif
_cod_data_source_block 9
_cod_original_sg_symbol_H-M P21
_cod_database_code 1563677

loop_
_space_group_symop_id
_space_group_symop_operation_xyz
1 +X,+Y,+Z
2 -X,1/2+Y,-Z

loop_
_atom_site_label
_atom_site_type_symbol
_atom_site_fract_x
_atom_site_fract_y
_atom_site_fract_z
_atom_site_U_iso_or_equiv
_atom_site_adp_type
_atom_site_occupancy
_atom_site_site_symmetry_order
_atom_site_calc_flag
_atom_site_refinement_flags_posn
_atom_site_refinement_flags_adp
_atom_site_refinement_flags_occupancy
_atom_site_disorder_assembly
_atom_site_disorder_group
F2 F -0.2209(4) 1.6718(3) 0.38474(7) 0.0477(5) Uani 1 1 d . . . . .
F3 F -0.0591(4) 1.6233(4) 0.47156(7) 0.0567(6) Uani 1 1 d . . . . .
F4 F -0.5253(3) 1.5181(3) 0.44777(7) 0.0466(5) Uani 1 1 d . . . . .
F5 F -0.6581(3) 1.0517(4) 0.43359(7) 0.0521(5) Uani 1 1 d . . . . .
F6 F -0.5880(3) 1.3284(4) 0.36180(6) 0.0462(5) Uani 1 1 d . . . . .
C1 C -0.1666(5) 1.2617(6) 0.36792(10) 0.0355(7) Uani 1 1 d . . . . .
H1 H -0.048956 1.130443 0.374377 0.043 Uiso 1 1 calc R U . . .
C2 C -0.0876(5) 1.4689(6) 0.39796(11) 0.0388(7) Uani 1 1 d . . . . .
H2 H 0.083794 1.502163 0.394516 0.047 Uiso 1 1 calc R U . . .
C3 C -0.1147(6) 1.4193(6) 0.44644(11) 0.0426(8) Uani 1 1 d . . . . .
H3 H 0.002482 1.292949 0.456632 0.051 Uiso 1 1 calc R U . . .
C4 C -0.3603(6) 1.3341(6) 0.45613(11) 0.0398(7) Uani 1 1 d . . . . .
H4 H -0.357027 1.284526 0.488087 0.048 Uiso 1 1 calc R U . . .
C5 C -0.4258(5) 1.1240(6) 0.42651(11) 0.0405(8) Uani 1 1 d . . . . .
H5 H -0.315321 0.990595 0.435916 0.049 Uiso 1 1 calc R U . . .
C6 C -0.4119(5) 1.1647(6) 0.37741(11) 0.0375(7) Uani 1 1 d . . . . .
H6 H -0.440622 1.010585 0.361244 0.045 Uiso 1 1 calc R U . . .
C7 C -0.1573(6) 1.3308(7) 0.31905(11) 0.0416(8) Uani 1 1 d . . . . .
H7A H -0.285964 1.447052 0.311217 0.050 Uiso 1 1 calc R U . . .
H7B H -0.004500 1.413095 0.316109 0.050 Uiso 1 1 calc R U . . .
C8 C -0.1808(6) 1.1306(7) 0.28500(11) 0.0452(8) Uani 1 1 d . . . . .
H8A H -0.219517 1.201534 0.255134 0.054 Uiso 1 1 calc R U . . .
H8B H -0.317185 1.029749 0.291531 0.054 Uiso 1 1 calc R U . . .
C9 C 0.0360(6) 0.9710(7) 0.28291(11) 0.0430(8) Uani 1 1 d . . . . .
H9A H 0.179566 1.070844 0.281589 0.052 Uiso 1 1 calc R U . . .
H9B H 0.057365 0.873164 0.310317 0.052 Uiso 1 1 calc R U . . .
C10 C 0.0089(6) 0.8089(7) 0.24239(11) 0.0433(8) Uani 1 1 d . . . . .
H10A H -0.132036 0.706668 0.244847 0.052 Uiso 1 1 calc R U . . .
H10B H -0.024054 0.909258 0.215523 0.052 Uiso 1 1 calc R U . . .
C11 C 0.2191(6) 0.6497(7) 0.23520(11) 0.0435(8) Uani 1 1 d . . . . .
H11A H 0.249427 0.543004 0.261251 0.052 Uiso 1 1 calc R U . . .
H11B H 0.362217 0.749534 0.233258 0.052 Uiso 1 1 calc R U . . .
C12 C 0.1789(6) 0.4992(7) 0.19295(12) 0.0449(8) Uani 1 1 d . . . . .
H12A H 0.031379 0.405567 0.194457 0.054 Uiso 1 1 calc R U . . .
H12B H 0.154234 0.606969 0.166940 0.054 Uiso 1 1 calc R U . . .
C13 C 0.3803(6) 0.3302(7) 0.18537(11) 0.0448(8) Uani 1 1 d . . . . .
H13A H 0.401813 0.218936 0.210891 0.054 Uiso 1 1 calc R U . . .
H13B H 0.528881 0.423041 0.184695 0.054 Uiso 1 1 calc R U . . .
C14 C 0.3410(6) 0.1871(7) 0.14257(12) 0.0458(8) Uani 1 1 d . . . . .
H14A H 0.321426 0.298287 0.117018 0.055 Uiso 1 1 calc R U . . .
H14B H 0.191450 0.095668 0.143085 0.055 Uiso 1 1 calc R U . . .
C15 C 0.5426(6) 0.0150(7) 0.13527(12) 0.0464(8) Uani 1 1 d . . . . .
H15A H 0.692405 0.106310 0.134990 0.056 Uiso 1 1 calc R U . . .
H15B H 0.561487 -0.096873 0.160737 0.056 Uiso 1 1 calc R U . . .
C16 C 0.5048(6) -0.1269(7) 0.09245(12) 0.0463(8) Uani 1 1 d . . . . .
H16A H 0.486656 -0.015197 0.066943 0.056 Uiso 1 1 calc R U . . .
H16B H 0.354853 -0.217997 0.092658 0.056 Uiso 1 1 calc R U . . .
C17 C 0.7073(6) -0.2994(7) 0.08549(12) 0.0463(8) Uani 1 1 d . . . . .
H17A H 0.857354 -0.208250 0.085552 0.056 Uiso 1 1 calc R U . . .
H17B H 0.724602 -0.411601 0.110924 0.056 Uiso 1 1 calc R U . . .
C18 C 0.6718(7) -0.4406(8) 0.04263(13) 0.0546(10) Uani 1 1 d . . . . .
H18A H 0.661077 -0.328848 0.017118 0.065 Uiso 1 1 calc R U . . .
H18B H 0.518800 -0.527043 0.042009 0.065 Uiso 1 1 calc R U . . .
C19 C 0.8700(7) -0.6190(8) 0.03681(14) 0.0593(11) Uani 1 1 d . . . . .
H19A H 0.868593 -0.742642 0.059736 0.071 Uiso 1 1 calc R U . . .
H19B H 1.023758 -0.536993 0.039743 0.071 Uiso 1 1 calc R U . . .
H19C H 0.845159 -0.692146 0.007210 0.071 Uiso 1 1 calc R U . . .

loop_
_atom_site_aniso_label
_atom_site_aniso_U_11
_atom_site_aniso_U_22
_atom_site_aniso_U_33
_atom_site_aniso_U_23
_atom_site_aniso_U_13
_atom_site_aniso_U_12
F2 0.0547(11) 0.0361(10) 0.0532(11) 0.0001(9) 0.0095(9) 0.0092(9)
F3 0.0554(12) 0.0629(14) 0.0516(12) -0.0194(11) 0.0045(9) -0.0024(11)
F4 0.0420(10) 0.0426(11) 0.0561(12) -0.0037(9) 0.0096(8) 0.0131(8)
F5 0.0414(11) 0.0505(12) 0.0669(14) 0.0018(10) 0.0186(9) -0.0010(9)
F6 0.0329(9) 0.0542(11) 0.0511(11) 0.0010(9) 0.0019(8) 0.0114(8)
C1 0.0299(15) 0.0363(17) 0.0405(18) -0.0024(14) 0.0056(12) 0.0094(12)
C2 0.0321(15) 0.0374(17) 0.0470(19) -0.0015(14) 0.0046(13) 0.0072(13)
C3 0.0428(18) 0.0432(19) 0.0410(19) -0.0087(15) 0.0003(14) 0.0077(15)
C4 0.0397(17) 0.0387(16) 0.0416(18) 0.0010(14) 0.0073(13) 0.0100(13)
C5 0.0337(15) 0.0387(18) 0.0503(19) 0.0018(15) 0.0109(13) 0.0074(14)
C6 0.0322(15) 0.0328(17) 0.0474(18) -0.0018(15) 0.0037(13) 0.0088(13)
C7 0.0376(17) 0.0457(18) 0.0420(19) 0.0007(15) 0.0055(13) 0.0095(14)
C8 0.0395(17) 0.057(2) 0.0391(18) -0.0045(16) 0.0040(13) 0.0077(16)
C9 0.0403(17) 0.047(2) 0.0416(19) -0.0029(15) 0.0057(14) -0.0002(15)
C10 0.0419(17) 0.0474(19) 0.0407(18) -0.0028(16) 0.0052(13) 0.0012(15)
C11 0.0407(17) 0.047(2) 0.0431(18) -0.0031(16) 0.0062(13) 0.0006(15)
C12 0.0413(17) 0.049(2) 0.045(2) -0.0057(16) 0.0050(14) -0.0001(15)
C13 0.0419(17) 0.0500(19) 0.0427(19) -0.0055(16) 0.0046(13) 0.0018(15)
C14 0.0425(17) 0.049(2) 0.0461(19) -0.0058(16) 0.0032(14) 0.0017(15)
C15 0.0423(18) 0.051(2) 0.046(2) -0.0045(16) 0.0052(14) 0.0006(15)
C16 0.0416(18) 0.050(2) 0.048(2) -0.0051(16) 0.0035(14) 0.0025(16)
C17 0.0419(17) 0.0459(19) 0.051(2) -0.0017(16) 0.0057(14) 0.0027(15)
C18 0.050(2) 0.061(2) 0.053(2) -0.0091(19) 0.0055(16) 0.0081(18)
C19 0.056(2) 0.058(3) 0.065(3) -0.008(2) 0.0103(18) 0.006(2)

loop_
_atom_type_symbol
_atom_type_description
_atom_type_scat_dispersion_real
_atom_type_scat_dispersion_imag
_atom_type_scat_source
C C 0.0181 0.0091
;
International Tables for Crystallography
(Vol. C, Tables 4.2.6.8 and 6.1.1.4)
;
H H 0.0000 0.0000
;
International Tables for Crystallography
(Vol. C, Table 6.1.1.4)
;
F F 0.0727 0.0534
;
International Tables for Crystallography
(Vol. C, Tables 4.2.6.8 and 6.1.1.4)
;

loop_
_geom_angle_atom_site_label_1
_geom_angle_atom_site_label_2
_geom_angle_atom_site_label_3
_geom_angle
_geom_angle_site_symmetry_1
_geom_angle_site_symmetry_3
_geom_angle_publ_flag
C2 C1 C7 110.2(3) . . ?
C2 C1 C6 112.5(2) . . ?
C7 C1 C6 112.2(3) . . ?
C2 C1 H1 107.2 . . ?
C7 C1 H1 107.2 . . ?
C6 C1 H1 107.2 . . ?
F2 C2 C3 109.1(2) . . ?
F2 C2 C1 109.5(2) . . ?
C3 C2 C1 112.7(3) . . ?
F2 C2 H2 108.5 . . ?
C3 C2 H2 108.5 . . ?
C1 C2 H2 108.5 . . ?
F3 C3 C2 109.6(3) . . ?
F3 C3 C4 108.7(3) . . ?
C2 C3 C4 114.7(3) . . ?
F3 C3 H3 107.9 . . ?
C2 C3 H3 107.9 . . ?
C4 C3 H3 107.9 . . ?
F4 C4 C5 110.4(2) . . ?
F4 C4 C3 109.7(3) . . ?
C5 C4 C3 108.3(3) . . ?
F4 C4 H4 109.5 . . ?
C5 C4 H4 109.5 . . ?
C3 C4 H4 109.5 . . ?
F5 C5 C6 108.9(3) . . ?
F5 C5 C4 108.6(3) . . ?
C6 C5 C4 115.5(3) . . ?
F5 C5 H5 107.9 . . ?
C6 C5 H5 107.9 . . ?
C4 C5 H5 107.9 . . ?
F6 C6 C5 109.3(2) . . ?
F6 C6 C1 109.1(3) . . ?
C5 C6 C1 111.3(2) . . ?
F6 C6 H6 109.0 . . ?
C5 C6 H6 109.0 . . ?
C1 C6 H6 109.0 . . ?
C8 C7 C1 116.9(3) . . ?
C8 C7 H7A 108.1 . . ?
C1 C7 H7A 108.1 . . ?
C8 C7 H7B 108.1 . . ?
C1 C7 H7B 108.1 . . ?
H7A C7 H7B 107.3 . . ?
C7 C8 C9 116.2(3) . . ?
C7 C8 H8A 108.2 . . ?
C9 C8 H8A 108.2 . . ?
C7 C8 H8B 108.2 . . ?
C9 C8 H8B 108.2 . . ?
H8A C8 H8B 107.4 . . ?
C10 C9 C8 111.3(3) . . ?
C10 C9 H9A 109.4 . . ?
C8 C9 H9A 109.4 . . ?
C10 C9 H9B 109.4 . . ?
C8 C9 H9B 109.4 . . ?
H9A C9 H9B 108.0 . . ?
C11 C10 C9 116.4(3) . . ?
C11 C10 H10A 108.2 . . ?
C9 C10 H10A 108.2 . . ?
C11 C10 H10B 108.2 . . ?
C9 C10 H10B 108.2 . . ?
H10A C10 H10B 107.3 . . ?
C10 C11 C12 112.7(3) . . ?
C10 C11 H11A 109.1 . . ?
C12 C11 H11A 109.1 . . ?
C10 C11 H11B 109.1 . . ?
C12 C11 H11B 109.1 . . ?
H11A C11 H11B 107.8 . . ?
C13 C12 C11 114.5(3) . . ?
C13 C12 H12A 108.6 . . ?
C11 C12 H12A 108.6 . . ?
C13 C12 H12B 108.6 . . ?
C11 C12 H12B 108.6 . . ?
H12A C12 H12B 107.6 . . ?
C12 C13 C14 113.9(3) . . ?
C12 C13 H13A 108.8 . . ?
C14 C13 H13A 108.8 . . ?
C12 C13 H13B 108.8 . . ?
C14 C13 H13B 108.8 . . ?
H13A C13 H13B 107.7 . . ?
C13 C14 C15 113.9(3) . . ?
C13 C14 H14A 108.8 . . ?
C15 C14 H14A 108.8 . . ?
C13 C14 H14B 108.8 . . ?
C15 C14 H14B 108.8 . . ?
H14A C14 H14B 107.7 . . ?
C16 C15 C14 114.0(3) . . ?
C16 C15 H15A 108.8 . . ?
C14 C15 H15A 108.8 . . ?
C16 C15 H15B 108.8 . . ?
C14 C15 H15B 108.8 . . ?
H15A C15 H15B 107.7 . . ?
C15 C16 C17 113.6(3) . . ?
C15 C16 H16A 108.8 . . ?
C17 C16 H16A 108.8 . . ?
C15 C16 H16B 108.8 . . ?
C17 C16 H16B 108.8 . . ?
H16A C16 H16B 107.7 . . ?
C18 C17 C16 113.9(3) . . ?
C18 C17 H17A 108.8 . . ?
C16 C17 H17A 108.8 . . ?
C18 C17 H17B 108.8 . . ?
C16 C17 H17B 108.8 . . ?
H17A C17 H17B 107.7 . . ?
C17 C18 C19 113.6(3) . . ?
C17 C18 H18A 108.8 . . ?
C19 C18 H18A 108.8 . . ?
C17 C18 H18B 108.8 . . ?
C19 C18 H18B 108.8 . . ?
H18A C18 H18B 107.7 . . ?
C18 C19 H19A 109.5 . . ?
C18 C19 H19B 109.5 . . ?
H19A C19 H19B 109.5 . . ?
C18 C19 H19C 109.5 . . ?
H19A C19 H19C 109.5 . . ?
H19B C19 H19C 109.5 . . ?

loop_
_geom_bond_atom_site_label_1
_geom_bond_atom_site_label_2
_geom_bond_distance
_geom_bond_site_symmetry_2
_geom_bond_publ_flag
F2 C2 1.405(4) . ?
F3 C3 1.395(4) . ?
F4 C4 1.400(4) . ?
F5 C5 1.408(4) . ?
F6 C6 1.405(3) . ?
C1 C2 1.517(4) . ?
C1 C7 1.527(5) . ?
C1 C6 1.539(4) . ?
C1 H1 1.0000 . ?
C2 C3 1.507(5) . ?
C2 H2 1.0000 . ?
C3 C4 1.520(5) . ?
C3 H3 1.0000 . ?
C4 C5 1.506(5) . ?
C4 H4 1.0000 . ?
C5 C6 1.505(5) . ?
C5 H5 1.0000 . ?
C6 H6 1.0000 . ?
C7 C8 1.520(5) . ?
C7 H7A 0.9900 . ?
C7 H7B 0.9900 . ?
C8 C9 1.524(5) . ?
C8 H8A 0.9900 . ?
C8 H8B 0.9900 . ?
C9 C10 1.519(5) . ?
C9 H9A 0.9900 . ?
C9 H9B 0.9900 . ?
C10 C11 1.518(5) . ?
C10 H10A 0.9900 . ?
C10 H10B 0.9900 . ?
C11 C12 1.528(5) . ?
C11 H11A 0.9900 . ?
C11 H11B 0.9900 . ?
C12 C13 1.514(5) . ?
C12 H12A 0.9900 . ?
C12 H12B 0.9900 . ?
C13 C14 1.519(5) . ?
C13 H13A 0.9900 . ?
C13 H13B 0.9900 . ?
C14 C15 1.525(5) . ?
C14 H14A 0.9900 . ?
C14 H14B 0.9900 . ?
C15 C16 1.515(5) . ?
C15 H15A 0.9900 . ?
C15 H15B 0.9900 . ?
C16 C17 1.529(5) . ?
C16 H16A 0.9900 . ?
C16 H16B 0.9900 . ?
C17 C18 1.513(5) . ?
C17 H17A 0.9900 . ?
C17 H17B 0.9900 . ?
C18 C19 1.525(5) . ?
C18 H18A 0.9900 . ?
C18 H18B 0.9900 . ?
C19 H19A 0.9800 . ?
C19 H19B 0.9800 . ?
C19 H19C 0.9800 . ?

loop_
_geom_torsion_atom_site_label_1
_geom_torsion_atom_site_label_2
_geom_torsion_atom_site_label_3
_geom_torsion_atom_site_label_4
_geom_torsion
_geom_torsion_site_symmetry_1
_geom_torsion_site_symmetry_2
_geom_torsion_site_symmetry_3
_geom_torsion_site_symmetry_4
_geom_torsion_publ_flag
C7 C1 C2 F2 53.1(3) . . . . ?
C6 C1 C2 F2 -72.9(3) . . . . ?
C7 C1 C2 C3 174.6(3) . . . . ?
C6 C1 C2 C3 48.6(3) . . . . ?
F2 C2 C3 F3 -53.1(3) . . . . ?
C1 C2 C3 F3 -174.8(2) . . . . ?
F2 C2 C3 C4 69.5(4) . . . . ?
C1 C2 C3 C4 -52.3(4) . . . . ?
F3 C3 C4 F4 55.6(3) . . . . ?
C2 C3 C4 F4 -67.5(3) . . . . ?
F3 C3 C4 C5 176.1(2) . . . . ?
C2 C3 C4 C5 53.1(4) . . . . ?
F4 C4 C5 F5 -56.9(3) . . . . ?
C3 C4 C5 F5 -177.0(3) . . . . ?
F4 C4 C5 C6 65.7(3) . . . . ?
C3 C4 C5 C6 -54.3(4) . . . . ?
F5 C5 C6 F6 55.3(3) . . . . ?
C4 C5 C6 F6 -67.2(3) . . . . ?
F5 C5 C6 C1 175.9(2) . . . . ?
C4 C5 C6 C1 53.4(3) . . . . ?
C2 C1 C6 F6 72.1(3) . . . . ?
C7 C1 C6 F6 -52.8(3) . . . . ?
C2 C1 C6 C5 -48.6(3) . . . . ?
C7 C1 C6 C5 -173.5(3) . . . . ?
C2 C1 C7 C8 167.7(3) . . . . ?
C6 C1 C7 C8 -66.1(3) . . . . ?
C1 C7 C8 C9 -74.5(4) . . . . ?
C7 C8 C9 C10 -169.4(3) . . . . ?
C8 C9 C10 C11 177.0(3) . . . . ?
C9 C10 C11 C12 -178.2(3) . . . . ?
C10 C11 C12 C13 -177.7(3) . . . . ?
C11 C12 C13 C14 -178.3(3) . . . . ?
C12 C13 C14 C15 -179.3(3) . . . . ?
C13 C14 C15 C16 -179.6(3) . . . . ?
C14 C15 C16 C17 -179.8(3) . . . . ?
C15 C16 C17 C18 -179.6(3) . . . . ?
C16 C17 C18 C19 -177.8(3) . . . . ?
